data_7239998
loop_
_publ_author_name
'Joshi, Prerna'
'Vedarajan, Raman'
'Sheelam, Anjaiah'
'Ramanujam, Kothandaraman'
'Malaman, Bernard'
'Matsumi, Noriyoshi'

_publ_section_title
;
 An all solid-state Li ion battery composed of low molecular weight
 crystalline electrolyte
;
_journal_issue 15
_journal_name_full 'RSC Advances'
_journal_page_first 8780
_journal_page_last 8789
_journal_paper_doi 10.1039/C9RA09559D
_journal_volume 10
_journal_year 2020
_chemical_formula_sum 'C11 H15 B O2'
_chemical_formula_weight 190.04
_space_group_IT_number 36
_space_group_name_Hall 'C 2c -2'
_space_group_name_H-M_alt 'C m c 21'
_atom_sites_solution_hydrogens geom
_atom_sites_solution_primary direct
_atom_sites_solution_secondary difmap
_audit_creation_method SHELXL-97
_audit_update_record
;
2019-11-07 deposited with the CCDC.	2020-02-19 downloaded from the CCDC.
;
_cell_angle_alpha 90.00
_cell_angle_beta 90.00
_cell_angle_gamma 90.00
_cell_formula_units_Z 12
_cell_length_a 29.8653(17)
_cell_length_b 10.2827(4)
_cell_length_c 10.8622(7)
_cell_measurement_temperature 296(2)
_cell_volume 3335.7(3)
_computing_structure_refinement 'SHELXL-97 (Sheldrick, 1997)'
_diffrn_ambient_temperature 296(2)
_diffrn_measured_fraction_theta_full 0.998
_diffrn_measured_fraction_theta_max 0.998
_diffrn_radiation_monochromator graphite
_diffrn_radiation_source 'fine-focus sealed tube'
_diffrn_radiation_type MoK\a
_diffrn_radiation_wavelength 0.71073
_diffrn_reflns_av_R_equivalents 0.0284
_diffrn_reflns_av_sigmaI/netI 0.0321
_diffrn_reflns_limit_h_max 37
_diffrn_reflns_limit_h_min -37
_diffrn_reflns_limit_k_max 12
_diffrn_reflns_limit_k_min -12
_diffrn_reflns_limit_l_max 13
_diffrn_reflns_limit_l_min -13
_diffrn_reflns_number 13220
_diffrn_reflns_theta_full 26.80
_diffrn_reflns_theta_max 26.80
_diffrn_reflns_theta_min 1.36
_exptl_absorpt_coefficient_mu 0.075
_exptl_absorpt_correction_T_max 0.9889
_exptl_absorpt_correction_T_min 0.9816
_exptl_crystal_density_diffrn 1.135
_exptl_crystal_density_method 'not measured'
_exptl_crystal_F_000 1224
_exptl_crystal_size_max 0.25
_exptl_crystal_size_mid 0.22
_exptl_crystal_size_min 0.15
_refine_diff_density_max 0.202
_refine_diff_density_min -0.167
_refine_diff_density_rms 0.034
_refine_ls_abs_structure_details 'Flack H D (1983), Acta Cryst. A39, 876-881'
_refine_ls_abs_structure_Flack 0(2)
_refine_ls_extinction_method none
_refine_ls_goodness_of_fit_ref 1.014
_refine_ls_hydrogen_treatment mixed
_refine_ls_matrix_type full
_refine_ls_number_parameters 256
_refine_ls_number_reflns 3579
_refine_ls_number_restraints 97
_refine_ls_restrained_S_all 1.037
_refine_ls_R_factor_all 0.0911
_refine_ls_R_factor_gt 0.0545
_refine_ls_shift/su_max 0.005
_refine_ls_shift/su_mean 0.000
_refine_ls_structure_factor_coef Fsqd
_refine_ls_weighting_details 'calc w=1/[\s^2^(Fo^2^)+(0.0886P)^2^+0.6284P] where P=(Fo^2^+2Fc^2^)/3'
_refine_ls_weighting_scheme calc
_refine_ls_wR_factor_gt 0.1385
_refine_ls_wR_factor_ref 0.1644
_reflns_number_gt 2328
_reflns_number_total 3579
_reflns_threshold_expression >2sigma(I)
_cod_data_source_file c9ra09559d1.cif
_cod_data_source_block japon
_cod_depositor_comments 'Adding full bibliography for 7239998.cif.'
_cod_database_code 7239998

loop_
_symmetry_equiv_pos_as_xyz
'x, y, z'
'-x, -y, z+1/2'
'x, -y, z+1/2'
'-x, y, z'
'x+1/2, y+1/2, z'
'-x+1/2, -y+1/2, z+1/2'
'x+1/2, -y+1/2, z+1/2'
'-x+1/2, y+1/2, z'

loop_
_atom_site_label
_atom_site_type_symbol
_atom_site_fract_x
_atom_site_fract_y
_atom_site_fract_z
_atom_site_U_iso_or_equiv
_atom_site_adp_type
_atom_site_occupancy
_atom_site_symmetry_multiplicity
_atom_site_calc_flag
_atom_site_refinement_flags
_atom_site_disorder_assembly
_atom_site_disorder_group
C1 C 0.17002(8) 0.2344(3) 0.1530(3) 0.0609(7) Uani 1 1 d . A .
C2 C 0.15637(9) 0.1151(2) 0.1044(3) 0.0641(7) Uani 1 1 d . . .
C3 C 0.12536(9) 0.1142(3) 0.0092(3) 0.0712(8) Uani 1 1 d . . .
H3 H 0.1165 0.0346 -0.0233 0.085 Uiso 1 1 calc R . .
C4 C 0.10719(9) 0.2263(3) -0.0392(3) 0.0709(8) Uani 1 1 d . . .
C5 C 0.12078(9) 0.3418(3) 0.0118(3) 0.0751(8) Uani 1 1 d . . .
H5 H 0.1085 0.4186 -0.0182 0.090 Uiso 1 1 calc R . .
C6 C 0.15224(8) 0.3490(3) 0.1066(3) 0.0669(7) Uani 1 1 d . . .
C7 C 0.17416(10) -0.0126(3) 0.1524(4) 0.0977(11) Uani 1 1 d . . .
H7A H 0.2063 -0.0113 0.1507 0.147 Uiso 1 1 calc R . .
H7B H 0.1634 -0.0823 0.1016 0.147 Uiso 1 1 calc R . .
H7C H 0.1641 -0.0253 0.2355 0.147 Uiso 1 1 calc R . .
C8 C 0.07381(12) 0.2206(4) -0.1404(4) 0.1061(12) Uani 1 1 d . . .
H8A H 0.0777 0.2942 -0.1937 0.159 Uiso 1 1 calc R . .
H8B H 0.0442 0.2220 -0.1063 0.159 Uiso 1 1 calc R . .
H8C H 0.0780 0.1419 -0.1865 0.159 Uiso 1 1 calc R . .
C9 C 0.16456(10) 0.4823(3) 0.1547(4) 0.1013(11) Uani 1 1 d . . .
H9A H 0.1521 0.4939 0.2354 0.152 Uiso 1 1 calc R . .
H9B H 0.1528 0.5476 0.1004 0.152 Uiso 1 1 calc R . .
H9C H 0.1966 0.4900 0.1588 0.152 Uiso 1 1 calc R . .
B1 B 0.20620(10) 0.2391(3) 0.2589(3) 0.0651(8) Uani 1 1 d . . .
O1 O 0.24600(16) 0.1844(7) 0.2536(5) 0.116(2) Uani 0.621(6) 1 d PU A 1
O2 O 0.20254(13) 0.3139(6) 0.3598(5) 0.121(2) Uani 0.621(6) 1 d PU A 1
C10 C 0.2436(3) 0.3030(9) 0.4307(8) 0.106(2) Uani 0.621(6) 1 d PU A 1
H10A H 0.2374 0.2725 0.5135 0.127 Uiso 0.621(6) 1 calc PR A 1
H10B H 0.2588 0.3863 0.4357 0.127 Uiso 0.621(6) 1 calc PR A 1
C11 C 0.2715(4) 0.2068(10) 0.3624(11) 0.102(3) Uani 0.621(6) 1 d PU A 1
H11A H 0.3007 0.2423 0.3430 0.122 Uiso 0.621(6) 1 calc PR A 1
H11B H 0.2752 0.1273 0.4093 0.122 Uiso 0.621(6) 1 calc PR A 1
O1' O 0.2440(3) 0.2927(11) 0.2504(8) 0.119(3) Uani 0.379(6) 1 d PU A 2
O2' O 0.2033(2) 0.1679(9) 0.3630(7) 0.123(3) Uani 0.379(6) 1 d PU A 2
C10' C 0.2452(5) 0.1841(16) 0.4293(13) 0.113(3) Uani 0.379(6) 1 d PU A 2
H10C H 0.2399 0.2149 0.5124 0.135 Uiso 0.379(6) 1 calc PR A 2
H10D H 0.2616 0.1027 0.4331 0.135 Uiso 0.379(6) 1 calc PR A 2
C11' C 0.2687(6) 0.2767(18) 0.3605(19) 0.105(4) Uani 0.379(6) 1 d PU A 2
H11C H 0.2706 0.3583 0.4050 0.125 Uiso 0.379(6) 1 calc PR A 2
H11D H 0.2988 0.2465 0.3427 0.125 Uiso 0.379(6) 1 calc PR A 2
C12 C 0.5000 0.2264(2) 0.9183(3) 0.0409(7) Uani 1 2 d S . .
C13 C 0.45977(7) 0.27403(19) 0.8704(2) 0.0482(6) Uani 1 1 d . . .
C14 C 0.46037(8) 0.3649(2) 0.7767(2) 0.0552(6) Uani 1 1 d . . .
H14 H 0.4333 0.3958 0.7458 0.066 Uiso 1 1 calc R . .
C15 C 0.5000 0.4113(3) 0.7275(3) 0.0559(9) Uani 1 2 d S . .
C16 C 0.41525(9) 0.2292(3) 0.9186(3) 0.0746(8) Uani 1 1 d . . .
H16A H 0.3918 0.2807 0.8827 0.112 Uiso 1 1 calc R . .
H16B H 0.4146 0.2387 1.0065 0.112 Uiso 1 1 calc R . .
H16C H 0.4108 0.1395 0.8975 0.112 Uiso 1 1 calc R . .
C17 C 0.5000 0.5095(4) 0.6241(4) 0.0876(13) Uani 1 2 d S . .
H17A H 0.5155 0.4741 0.5543 0.131 Uiso 0.50 1 calc PR . .
H17B H 0.5148 0.5875 0.6507 0.131 Uiso 0.50 1 calc PR . .
H17C H 0.4697 0.5295 0.6014 0.131 Uiso 0.50 1 calc PR . .
B2 B 0.5000 0.1191(3) 1.0206(4) 0.0477(8) Uani 1 2 d S . .
O4 O 0.47744(16) 0.1292(4) 1.1275(4) 0.1030(16) Uani 0.50 1 d PU B -1
O3 O 0.48361(15) 0.0031(4) 1.0069(4) 0.102(2) Uani 0.50 1 d PU B -1
C18 C 0.5114(3) -0.0724(5) 1.1188(6) 0.093(3) Uani 0.50 1 d PU B -1
H18A H 0.5065 -0.1655 1.1236 0.111 Uiso 0.50 1 calc PR B -1
H18B H 0.5428 -0.0496 1.1257 0.111 Uiso 0.50 1 calc PR B -1
C19 C 0.4804(2) 0.0079(6) 1.1938(6) 0.0842(19) Uani 0.50 1 d PU B -1
H19A H 0.4513 -0.0331 1.2003 0.101 Uiso 0.50 1 calc PR B -1
H19B H 0.4923 0.0215 1.2759 0.101 Uiso 0.50 1 calc PR B -1

loop_
_atom_site_aniso_label
_atom_site_aniso_U_11
_atom_site_aniso_U_22
_atom_site_aniso_U_33
_atom_site_aniso_U_23
_atom_site_aniso_U_13
_atom_site_aniso_U_12
C1 0.0476(13) 0.0808(16) 0.0545(16) -0.0027(14) 0.0054(12) 0.0008(11)
C2 0.0598(14) 0.0718(15) 0.0606(16) 0.0039(15) 0.0087(13) 0.0028(12)
C3 0.0638(16) 0.0783(16) 0.0716(19) -0.0092(16) 0.0023(15) -0.0048(13)
C4 0.0617(16) 0.0865(19) 0.0646(19) -0.0074(16) -0.0036(14) 0.0056(14)
C5 0.0694(17) 0.0770(16) 0.079(2) 0.0011(17) -0.0062(16) 0.0131(13)
C6 0.0595(15) 0.0726(15) 0.0686(18) -0.0070(15) 0.0008(14) 0.0072(12)
C7 0.108(2) 0.0768(18) 0.108(3) 0.008(2) -0.010(2) 0.0045(18)
C8 0.094(2) 0.124(3) 0.101(3) -0.013(2) -0.036(2) 0.0061(19)
C9 0.107(2) 0.0823(19) 0.114(3) -0.014(2) -0.021(2) 0.0022(18)
B1 0.0541(17) 0.0858(19) 0.055(2) 0.0015(17) 0.0036(14) -0.0011(16)
O1 0.089(3) 0.166(4) 0.094(3) -0.045(3) -0.033(2) 0.056(3)
O2 0.090(3) 0.180(5) 0.093(3) -0.053(3) -0.038(2) 0.049(3)
C10 0.095(4) 0.138(5) 0.084(4) -0.023(4) -0.038(4) 0.015(4)
C11 0.084(4) 0.132(6) 0.089(5) -0.017(6) -0.021(4) 0.020(5)
O1' 0.092(5) 0.180(8) 0.085(5) 0.049(6) -0.029(4) -0.062(5)
O2' 0.102(4) 0.186(7) 0.082(4) 0.060(5) -0.033(4) -0.065(5)
C10' 0.102(6) 0.152(8) 0.084(6) 0.022(7) -0.042(5) -0.021(7)
C11' 0.079(6) 0.151(8) 0.085(6) 0.010(8) -0.019(6) -0.004(8)
C12 0.0569(17) 0.0352(13) 0.0305(16) -0.0025(12) 0.000 0.000
C13 0.0628(14) 0.0407(10) 0.0411(13) -0.0027(10) -0.0045(11) -0.0012(9)
C14 0.0702(15) 0.0451(11) 0.0504(14) 0.0026(11) -0.0156(13) 0.0055(10)
C15 0.090(3) 0.0393(15) 0.0385(19) 0.0009(14) 0.000 0.000
C16 0.0616(16) 0.0792(18) 0.083(2) 0.0154(16) -0.0016(16) -0.0027(12)
C17 0.143(4) 0.064(2) 0.056(3) 0.022(2) 0.000 0.000
B2 0.060(2) 0.0483(18) 0.0349(19) 0.0007(16) 0.000 0.000
O4 0.173(4) 0.074(2) 0.063(3) 0.026(2) 0.048(3) 0.045(2)
O3 0.171(6) 0.0637(18) 0.070(2) 0.0316(17) -0.051(3) -0.055(2)
C18 0.125(9) 0.067(3) 0.086(4) 0.036(3) 0.038(5) 0.024(4)
C19 0.131(5) 0.067(3) 0.055(3) 0.021(3) 0.023(3) 0.002(3)

loop_
_atom_type_symbol
_atom_type_description
_atom_type_scat_dispersion_real
_atom_type_scat_dispersion_imag
_atom_type_scat_source
C C 0.0033 0.0016 'International Tables Vol C Tables 4.2.6.8 and 6.1.1.4'
H H 0.0000 0.0000 'International Tables Vol C Tables 4.2.6.8 and 6.1.1.4'
B B 0.0013 0.0007 'International Tables Vol C Tables 4.2.6.8 and 6.1.1.4'
O O 0.0106 0.0060 'International Tables Vol C Tables 4.2.6.8 and 6.1.1.4'

loop_
_geom_angle_atom_site_label_1
_geom_angle_atom_site_label_2
_geom_angle_atom_site_label_3
_geom_angle
_geom_angle_site_symmetry_1
_geom_angle_site_symmetry_3
_geom_angle_publ_flag
C6 C1 C2 119.8(2) . . ?
C6 C1 B1 120.0(2) . . ?
C2 C1 B1 120.1(2) . . ?
C3 C2 C1 118.8(2) . . ?
C3 C2 C7 119.1(3) . . ?
C1 C2 C7 122.1(3) . . ?
C4 C3 C2 122.7(3) . . ?
C4 C3 H3 118.6 . . ?
C2 C3 H3 118.6 . . ?
C5 C4 C3 117.0(3) . . ?
C5 C4 C8 122.1(3) . . ?
C3 C4 C8 120.9(3) . . ?
C4 C5 C6 122.9(3) . . ?
C4 C5 H5 118.5 . . ?
C6 C5 H5 118.5 . . ?
C1 C6 C5 118.7(2) . . ?
C1 C6 C9 123.5(3) . . ?
C5 C6 C9 117.8(3) . . ?
C2 C7 H7A 109.5 . . ?
C2 C7 H7B 109.5 . . ?
H7A C7 H7B 109.5 . . ?
C2 C7 H7C 109.5 . . ?
H7A C7 H7C 109.5 . . ?
H7B C7 H7C 109.5 . . ?
C4 C8 H8A 109.5 . . ?
C4 C8 H8B 109.5 . . ?
H8A C8 H8B 109.5 . . ?
C4 C8 H8C 109.5 . . ?
H8A C8 H8C 109.5 . . ?
H8B C8 H8C 109.5 . . ?
C6 C9 H9A 109.5 . . ?
C6 C9 H9B 109.5 . . ?
H9A C9 H9B 109.5 . . ?
C6 C9 H9C 109.5 . . ?
H9A C9 H9C 109.5 . . ?
H9B C9 H9C 109.5 . . ?
O1' B1 O1 51.3(5) . . ?
O1' B1 O2 83.2(6) . . ?
O1 B1 O2 110.7(3) . . ?
O1' B1 O2' 110.9(5) . . ?
O1 B1 O2' 82.1(5) . . ?
O2 B1 O2' 67.8(5) . . ?
O1' B1 C1 125.0(4) . . ?
O1 B1 C1 124.9(3) . . ?
O2 B1 C1 123.8(3) . . ?
O2' B1 C1 123.4(3) . . ?
B1 O1 C11 112.1(5) . . ?
B1 O2 C10 108.6(4) . . ?
O2 C10 C11 105.0(6) . . ?
O2 C10 H10A 110.8 . . ?
C11 C10 H10A 110.8 . . ?
O2 C10 H10B 110.8 . . ?
C11 C10 H10B 110.8 . . ?
H10A C10 H10B 108.8 . . ?
O1 C11 C10 102.9(6) . . ?
O1 C11 H11A 111.2 . . ?
C10 C11 H11A 111.2 . . ?
O1 C11 H11B 111.2 . . ?
C10 C11 H11B 111.2 . . ?
H11A C11 H11B 109.1 . . ?
B1 O1' C11' 110.8(9) . . ?
B1 O2' C10' 107.3(7) . . ?
C11' C10' O2' 104.2(10) . . ?
C11' C10' H10C 110.9 . . ?
O2' C10' H10C 110.9 . . ?
C11' C10' H10D 110.9 . . ?
O2' C10' H10D 110.9 . . ?
H10C C10' H10D 108.9 . . ?
O1' C11' C10' 105.6(11) . . ?
O1' C11' H11C 110.6 . . ?
C10' C11' H11C 110.6 . . ?
O1' C11' H11D 110.6 . . ?
C10' C11' H11D 110.6 . . ?
H11C C11' H11D 108.7 . . ?
C13 C12 C13 118.5(3) 4_655 . ?
C13 C12 B2 120.73(13) 4_655 . ?
C13 C12 B2 120.73(13) . . ?
C14 C13 C12 120.0(2) . . ?
C14 C13 C16 118.4(2) . . ?
C12 C13 C16 121.6(2) . . ?
C13 C14 C15 121.9(2) . . ?
C13 C14 H14 119.0 . . ?
C15 C14 H14 119.0 . . ?
C14 C15 C14 117.6(3) . 4_655 ?
C14 C15 C17 121.19(14) . . ?
C14 C15 C17 121.19(14) 4_655 . ?
C13 C16 H16A 109.5 . . ?
C13 C16 H16B 109.5 . . ?
H16A C16 H16B 109.5 . . ?
C13 C16 H16C 109.5 . . ?
H16A C16 H16C 109.5 . . ?
H16B C16 H16C 109.5 . . ?
C15 C17 H17A 109.5 . . ?
C15 C17 H17B 109.5 . . ?
H17A C17 H17B 109.5 . . ?
C15 C17 H17C 109.5 . . ?
H17A C17 H17C 109.5 . . ?
H17B C17 H17C 109.5 . . ?
O3 B2 O3 44.3(4) . 4_655 ?
O3 B2 O4 111.0(3) . 4_655 ?
O3 B2 O4 89.0(3) 4_655 4_655 ?
O3 B2 O4 89.0(3) . . ?
O3 B2 O4 111.0(3) 4_655 . ?
O4 B2 O4 60.1(5) 4_655 . ?
O3 B2 C12 124.5(3) . . ?
O3 B2 C12 124.5(3) 4_655 . ?
O4 B2 C12 123.9(3) 4_655 . ?
O4 B2 C12 123.9(3) . . ?
B2 O4 C19 109.4(4) . . ?
B2 O3 C18 99.0(4) . . ?
C19 C18 O3 80.3(4) . . ?
C19 C18 H18A 115.2 . . ?
O3 C18 H18A 115.2 . . ?
C19 C18 H18B 115.2 . . ?
O3 C18 H18B 115.2 . . ?
H18A C18 H18B 112.2 . . ?
O4 C19 C18 104.2(4) . . ?
O4 C19 H19A 110.9 . . ?
C18 C19 H19A 110.9 . . ?
O4 C19 H19B 110.9 . . ?
C18 C19 H19B 110.9 . . ?
H19A C19 H19B 108.9 . . ?

loop_
_geom_bond_atom_site_label_1
_geom_bond_atom_site_label_2
_geom_bond_distance
_geom_bond_site_symmetry_2
_geom_bond_publ_flag
C1 C6 1.387(4) . ?
C1 C2 1.396(4) . ?
C1 B1 1.579(4) . ?
C2 C3 1.388(4) . ?
C2 C7 1.510(4) . ?
C3 C4 1.379(4) . ?
C3 H3 0.9300 . ?
C4 C5 1.371(4) . ?
C4 C8 1.485(5) . ?
C5 C6 1.397(4) . ?
C5 H5 0.9300 . ?
C6 C9 1.512(4) . ?
C7 H7A 0.9600 . ?
C7 H7B 0.9600 . ?
C7 H7C 0.9600 . ?
C8 H8A 0.9600 . ?
C8 H8B 0.9600 . ?
C8 H8C 0.9600 . ?
C9 H9A 0.9600 . ?
C9 H9B 0.9600 . ?
C9 H9C 0.9600 . ?
B1 O1' 1.258(7) . ?
B1 O1 1.316(5) . ?
B1 O2 1.343(6) . ?
B1 O2' 1.350(7) . ?
O1 C11 1.424(11) . ?
O2 C10 1.454(7) . ?
C10 C11 1.489(14) . ?
C10 H10A 0.9700 . ?
C10 H10B 0.9700 . ?
C11 H11A 0.9700 . ?
C11 H11B 0.9700 . ?
O1' C11' 1.415(18) . ?
O2' C10' 1.454(12) . ?
C10' C11' 1.40(2) . ?
C10' H10C 0.9700 . ?
C10' H10D 0.9700 . ?
C11' H11C 0.9700 . ?
C11' H11D 0.9700 . ?
C12 C13 1.398(3) 4_655 ?
C12 C13 1.398(3) . ?
C12 B2 1.566(5) . ?
C13 C14 1.382(3) . ?
C13 C16 1.501(4) . ?
C14 C15 1.384(3) . ?
C14 H14 0.9300 . ?
C15 C14 1.384(3) 4_655 ?
C15 C17 1.511(5) . ?
C16 H16A 0.9600 . ?
C16 H16B 0.9600 . ?
C16 H16C 0.9600 . ?
C17 H17A 0.9600 . ?
C17 H17B 0.9600 . ?
C17 H17C 0.9600 . ?
B2 O3 1.298(5) . ?
B2 O3 1.298(5) 4_655 ?
B2 O4 1.346(5) 4_655 ?
B2 O4 1.346(5) . ?
O4 C19 1.443(6) . ?
O3 C18 1.663(7) . ?
C18 C19 1.484(8) . ?
C18 H18A 0.9700 . ?
C18 H18B 0.9700 . ?
C19 H19A 0.9700 . ?
C19 H19B 0.9700 . ?

loop_
_geom_torsion_atom_site_label_1
_geom_torsion_atom_site_label_2
_geom_torsion_atom_site_label_3
_geom_torsion_atom_site_label_4
_geom_torsion
_geom_torsion_site_symmetry_1
_geom_torsion_site_symmetry_2
_geom_torsion_site_symmetry_3
_geom_torsion_site_symmetry_4
_geom_torsion_publ_flag
C6 C1 C2 C3 0.6(4) . . . . ?
B1 C1 C2 C3 -178.4(2) . . . . ?
C6 C1 C2 C7 -179.2(3) . . . . ?
B1 C1 C2 C7 1.8(4) . . . . ?
C1 C2 C3 C4 -0.4(4) . . . . ?
C7 C2 C3 C4 179.4(3) . . . . ?
C2 C3 C4 C5 -0.6(4) . . . . ?
C2 C3 C4 C8 -179.5(3) . . . . ?
C3 C4 C5 C6 1.3(4) . . . . ?
C8 C4 C5 C6 -179.8(3) . . . . ?
C2 C1 C6 C5 0.1(4) . . . . ?
B1 C1 C6 C5 179.1(2) . . . . ?
C2 C1 C6 C9 179.1(3) . . . . ?
B1 C1 C6 C9 -1.9(4) . . . . ?
C4 C5 C6 C1 -1.1(4) . . . . ?
C4 C5 C6 C9 179.8(3) . . . . ?
C6 C1 B1 O1' -61.2(8) . . . . ?
C2 C1 B1 O1' 117.8(8) . . . . ?
C6 C1 B1 O1 -124.9(5) . . . . ?
C2 C1 B1 O1 54.1(6) . . . . ?
C6 C1 B1 O2 46.0(5) . . . . ?
C2 C1 B1 O2 -135.0(4) . . . . ?
C6 C1 B1 O2' 130.0(6) . . . . ?
C2 C1 B1 O2' -51.0(7) . . . . ?
O1' B1 O1 C11 69.5(8) . . . . ?
O2 B1 O1 C11 7.2(9) . . . . ?
O2' B1 O1 C11 -55.4(8) . . . . ?
C1 B1 O1 C11 179.1(7) . . . . ?
O1' B1 O2 C10 -46.6(7) . . . . ?
O1 B1 O2 C10 -2.6(7) . . . . ?
O2' B1 O2 C10 69.2(6) . . . . ?
C1 B1 O2 C10 -174.6(5) . . . . ?
B1 O2 C10 C11 -2.7(10) . . . . ?
B1 O1 C11 C10 -8.4(12) . . . . ?
O2 C10 C11 O1 6.4(12) . . . . ?
O1 B1 O1' C11' -69.0(11) . . . . ?
O2 B1 O1' C11' 54.5(12) . . . . ?
O2' B1 O1' C11' -8.6(15) . . . . ?
C1 B1 O1' C11' -178.6(10) . . . . ?
O1' B1 O2' C10' 2.0(12) . . . . ?
O1 B1 O2' C10' 45.2(10) . . . . ?
O2 B1 O2' C10' -71.1(10) . . . . ?
C1 B1 O2' C10' 172.1(9) . . . . ?
B1 O2' C10' C11' 5.3(19) . . . . ?
B1 O1' C11' C10' 12(2) . . . . ?
O2' C10' C11' O1' -10(2) . . . . ?
C13 C12 C13 C14 0.7(4) 4_655 . . . ?
B2 C12 C13 C14 -177.4(3) . . . . ?
C13 C12 C13 C16 -179.0(2) 4_655 . . . ?
B2 C12 C13 C16 2.9(4) . . . . ?
C12 C13 C14 C15 0.1(4) . . . . ?
C16 C13 C14 C15 179.8(2) . . . . ?
C13 C14 C15 C14 -0.9(5) . . . 4_655 ?
C13 C14 C15 C17 179.3(3) . . . . ?
C13 C12 B2 O3 -116.3(3) 4_655 . . . ?
C13 C12 B2 O3 61.8(4) . . . . ?
C13 C12 B2 O3 -61.8(4) 4_655 . . 4_655 ?
C13 C12 B2 O3 116.3(3) . . . 4_655 ?
C13 C12 B2 O4 53.9(5) 4_655 . . 4_655 ?
C13 C12 B2 O4 -128.0(3) . . . 4_655 ?
C13 C12 B2 O4 128.0(3) 4_655 . . . ?
C13 C12 B2 O4 -53.9(5) . . . . ?
O3 B2 O4 C19 41.4(5) . . . . ?
O3 B2 O4 C19 2.1(6) 4_655 . . . ?
O4 B2 O4 C19 -73.8(5) 4_655 . . . ?
C12 B2 O4 C19 173.4(4) . . . . ?
O3 B2 O3 C18 52.5(4) 4_655 . . . ?
O4 B2 O3 C18 -12.6(5) 4_655 . . . ?
O4 B2 O3 C18 -69.8(4) . . . . ?
C12 B2 O3 C18 158.7(3) . . . . ?
B2 O3 C18 C19 71.2(4) . . . . ?
B2 O4 C19 C18 5.3(7) . . . . ?
O3 C18 C19 O4 -37.6(5) . . . . ?
